data_7043172
loop_
_publ_author_name
'Wang, Xiaoxiao'
'Wang, Jiaojiao'
'Geng, Zongke'
'Qian, Zhao'
'Han, Zhangang'

_publ_section_title
;
 Phosphomolybdate assembly as low-cost catalyst for reduction of toxic
 Cr(VI) in aqueous solution
;
_journal_name_full 'Dalton Trans.'
_journal_paper_doi 10.1039/C7DT01448A
_journal_year 2017
_chemical_formula_sum 'C78 H142 Fe2 Mo24 N12 O135 P16'
_chemical_formula_weight 6317.81
_chemical_name_systematic
;
 ?
;
_space_group_crystal_system monoclinic
_space_group_IT_number 14
_space_group_name_Hall '-P 2ybc'
_space_group_name_H-M_alt 'P 1 21/c 1'
_symmetry_space_group_name_Hall '-P 2ybc'
_symmetry_space_group_name_H-M 'P 1 21/c 1'
_atom_sites_solution_hydrogens mixed
_audit_creation_method SHELXL-2014
_audit_update_record
;
2017-05-27 deposited with the CCDC.
2017-05-31 downloaded from the CCDC.
;
_cell_angle_alpha 90
_cell_angle_beta 90.6650(10)
_cell_angle_gamma 90
_cell_formula_units_Z 2
_cell_length_a 22.8739(14)
_cell_length_b 15.6304(10)
_cell_length_c 23.9895(16)
_cell_measurement_reflns_used 9898
_cell_measurement_temperature 296(2)
_cell_measurement_theta_max 28.28
_cell_measurement_theta_min 2.21
_cell_volume 8576.3(10)
_computing_cell_refinement 'Bruker SMART'
_computing_data_collection 'Bruker SMART'
_computing_data_reduction 'Bruker SAINT'
_computing_molecular_graphics 'Bruker SHELXTL'
_computing_publication_material 'Bruker SHELXTL'
_computing_structure_refinement 'SHELXL-2014 (Sheldrick, 2014)'
_computing_structure_solution 'Bruker SHELXTL'
_diffrn_ambient_temperature 296(2)
_diffrn_measured_fraction_theta_full 0.972
_diffrn_measured_fraction_theta_max 0.999
_diffrn_measurement_device_type 'CCD area detector'
_diffrn_measurement_method 'phi and omega scans'
_diffrn_radiation_type MoK\a
_diffrn_radiation_wavelength 0.71073
_diffrn_reflns_av_R_equivalents 0.0296
_diffrn_reflns_av_unetI/netI 0.0345
_diffrn_reflns_Laue_measured_fraction_full 0.972
_diffrn_reflns_Laue_measured_fraction_max 0.999
_diffrn_reflns_limit_h_max 27
_diffrn_reflns_limit_h_min -25
_diffrn_reflns_limit_k_max 16
_diffrn_reflns_limit_k_min -18
_diffrn_reflns_limit_l_max 28
_diffrn_reflns_limit_l_min -28
_diffrn_reflns_number 40877
_diffrn_reflns_point_group_measured_fraction_full 0.972
_diffrn_reflns_point_group_measured_fraction_max 0.999
_diffrn_reflns_theta_full 25.242
_diffrn_reflns_theta_max 25.009
_diffrn_reflns_theta_min 1.698
_exptl_absorpt_coefficient_mu 2.126
_exptl_absorpt_correction_T_max 0.758
_exptl_absorpt_correction_T_min 0.689
_exptl_absorpt_correction_type multi-scan
_exptl_absorpt_process_details sadabs
_exptl_crystal_colour red
_exptl_crystal_density_diffrn 2.446
_exptl_crystal_description block
_exptl_crystal_F_000 6148
_exptl_crystal_size_max 0.19
_exptl_crystal_size_mid 0.15
_exptl_crystal_size_min 0.13
_refine_diff_density_max 2.161
_refine_diff_density_min -1.577
_refine_diff_density_rms 0.121
_refine_ls_extinction_method none
_refine_ls_goodness_of_fit_ref 1.025
_refine_ls_hydrogen_treatment mixed
_refine_ls_matrix_type full
_refine_ls_number_parameters 1225
_refine_ls_number_reflns 15098
_refine_ls_number_restraints 0
_refine_ls_restrained_S_all 1.025
_refine_ls_R_factor_all 0.0395
_refine_ls_R_factor_gt 0.0314
_refine_ls_shift/su_max 0.004
_refine_ls_shift/su_mean 0.000
_refine_ls_structure_factor_coef Fsqd
_refine_ls_weighting_details 'w=1/[\s^2^(Fo^2^)+(0.0328P)^2^+39.8301P] where P=(Fo^2^+2Fc^2^)/3'
_refine_ls_weighting_scheme calc
_refine_ls_wR_factor_gt 0.0778
_refine_ls_wR_factor_ref 0.0839
_reflns_Friedel_coverage 0.000
_reflns_number_gt 12838
_reflns_number_total 15098
_reflns_threshold_expression 'I > 2\s(I)'
_cod_data_source_file c7dt01448a2.cif
_cod_data_source_block compound-1
_cod_database_code 7043172
_shelx_space_group_comment
;
The symmetry employed for this shelxl refinement is uniquely defined
by the following loop, which should always be used as a source of
symmetry information in preference to the above space-group names.
They are only intended as comments.
;
_shelxl_version_number 2014-3

loop_
_space_group_symop_operation_xyz
'x, y, z'
'-x, y+1/2, -z+1/2'
'-x, -y, -z'
'x, -y-1/2, z-1/2'

loop_
_atom_site_label
_atom_site_type_symbol
_atom_site_fract_x
_atom_site_fract_y
_atom_site_fract_z
_atom_site_U_iso_or_equiv
_atom_site_adp_type
_atom_site_occupancy
_atom_site_site_symmetry_order
_atom_site_calc_flag
_atom_site_refinement_flags_posn
_atom_site_refinement_flags_adp
_atom_site_refinement_flags_occupancy
_atom_site_disorder_assembly
_atom_site_disorder_group
O9W O 0.5598(19) 0.7989(14) 0.2260(8) 0.36(3) Uani 0.5 1 d . . P . .
O4W O 0.4635(6) 0.8270(7) 0.2382(4) 0.072(3) Uani 0.5 1 d . . P . .
Mo1 Mo 0.13836(2) 0.62998(3) 0.46389(2) 0.01857(10) Uani 1 1 d . . . . .
Mo2 Mo 0.12073(2) 0.51138(3) 0.39038(2) 0.02005(10) Uani 1 1 d . . . . .
Mo3 Mo 0.39074(2) 0.93451(3) 0.38721(2) 0.01936(10) Uani 1 1 d . . . . .
Mo4 Mo -0.07733(2) 0.56244(3) 0.36577(2) 0.01979(10) Uani 1 1 d . . . . .
Mo5 Mo -0.11183(2) 0.41132(3) 0.39554(2) 0.01870(10) Uani 1 1 d . . . . .
Mo6 Mo 0.07261(2) 0.30857(3) 0.43095(2) 0.01980(10) Uani 1 1 d . . . . .
Mo7 Mo 0.43216(2) 0.77365(3) 0.48066(2) 0.01997(10) Uani 1 1 d . . . . .
Mo8 Mo 0.44248(2) 0.80722(3) 0.58566(2) 0.02017(10) Uani 1 1 d . . . . .
Mo9 Mo 0.36785(2) 1.08717(3) 0.42305(2) 0.01992(10) Uani 1 1 d . . . . .
Mo10 Mo 0.61800(2) 0.86436(3) 0.43440(2) 0.02028(10) Uani 1 1 d . . . . .
Mo11 Mo 0.05265(2) 0.27565(3) 0.53544(2) 0.01980(10) Uani 1 1 d . . . . .
Mo12 Mo 0.58774(2) 0.98583(3) 0.36570(2) 0.02063(10) Uani 1 1 d . . . . .
Fe1 Fe 0.0000 0.5000 0.5000 0.0170(2) Uani 1 2 d S . P . .
Fe2 Fe 0.5000 1.0000 0.5000 0.0187(2) Uani 1 2 d S . P . .
P1 P -0.16019(5) 0.56956(8) 0.48226(5) 0.0173(3) Uani 1 1 d . . . . .
P2 P 0.18260(6) 0.33277(9) 0.34203(6) 0.0258(3) Uani 1 1 d . . . . .
P3 P 0.26783(6) 1.19856(9) 0.48915(6) 0.0265(3) Uani 1 1 d . . . . .
P4 P 0.33940(5) 0.93389(8) 0.52056(5) 0.0178(3) Uani 1 1 d . . . . .
P5 P 0.23338(6) 0.69198(9) 0.56401(6) 0.0219(3) Uani 1 1 d . . . . .
P6 P -0.12748(7) 0.75971(10) 0.34742(7) 0.0359(4) Uani 1 1 d . . . . .
P7 P 0.32568(6) 0.74543(9) 0.38772(5) 0.0245(3) Uani 1 1 d . . . . .
P8 P 0.35457(6) 0.84002(10) 0.69269(6) 0.0274(3) Uani 1 1 d . . . . .
O1 O -0.04585(13) 0.4831(2) 0.42238(13) 0.0179(7) Uani 1 1 d . . . . .
O2 O 0.55163(14) 0.9447(2) 0.43489(14) 0.0203(7) Uani 1 1 d . . . . .
O3 O 0.06968(14) 0.5558(2) 0.44920(14) 0.0194(7) Uani 1 1 d . . . . .
O4 O 0.43737(14) 1.0135(2) 0.43431(14) 0.0205(7) Uani 1 1 d . . . . .
O5 O -0.14079(14) 0.5905(2) 0.54224(13) 0.0192(7) Uani 1 1 d . . . . .
O6 O 0.47553(14) 0.8653(2) 0.52021(14) 0.0210(7) Uani 1 1 d . . . . .
O7 O 0.05902(14) 0.4142(2) 0.37989(14) 0.0218(7) Uani 1 1 d . . . . .
H7C H 0.0254 0.4387 0.3885 0.07(2) Uiso 1 1 d R . . . .
O8 O 0.01869(14) 0.3462(2) 0.60054(14) 0.0222(7) Uani 1 1 d . . . . .
H8C H -0.0156 0.3692 0.5829 0.06(2) Uiso 1 1 d R . . . .
O9 O 0.19146(14) 0.5634(2) 0.41907(14) 0.0240(8) Uani 1 1 d . . . . .
O10 O -0.12082(14) 0.6193(2) 0.44224(14) 0.0204(7) Uani 1 1 d . . . . .
O11 O 0.02520(13) 0.3689(2) 0.48661(14) 0.0196(7) Uani 1 1 d . . . . .
O12 O 0.59496(14) 0.8334(2) 0.51605(14) 0.0216(7) Uani 1 1 d . . . . .
H12C H 0.5554 0.8337 0.5188 0.05(2) Uiso 1 1 d R . . . .
O13 O 0.34472(14) 1.0293(2) 0.50768(14) 0.0200(7) Uani 1 1 d . . . . .
O14 O -0.15403(14) 0.4736(2) 0.47126(13) 0.0192(7) Uani 1 1 d . . . . .
O15 O 0.12295(16) 0.7170(2) 0.42617(15) 0.0286(8) Uani 1 1 d . . . . .
O16 O 0.36598(14) 0.8820(2) 0.47277(13) 0.0197(7) Uani 1 1 d . . . . .
O17 O 0.47196(14) 0.9126(2) 0.63152(14) 0.0222(8) Uani 1 1 d . . . . .
H17C H 0.5035 0.9301 0.6127 0.046(19) Uiso 1 1 d R . . . .
O18 O 0.37313(14) 0.9132(2) 0.57453(13) 0.0198(7) Uani 1 1 d . . . . .
O19 O -0.14983(15) 0.5025(2) 0.35424(14) 0.0262(8) Uani 1 1 d . . . . .
O20 O 0.31792(14) 0.9960(2) 0.39475(14) 0.0239(8) Uani 1 1 d . . . . .
O21 O 0.38600(14) 0.7396(2) 0.54418(14) 0.0236(8) Uani 1 1 d . . . . .
O22 O 0.34081(15) 0.8321(2) 0.36305(14) 0.0266(8) Uani 1 1 d . . . . .
O23 O 0.45191(17) 0.8408(2) 0.40742(15) 0.0225(8) Uani 1 1 d . . . . .
O24 O 0.09610(14) 0.6692(2) 0.53660(13) 0.0209(7) Uani 1 1 d . . . . .
H24C H 0.0592 0.6678 0.5284 0.05(2) Uiso 1 1 d R . . . .
O25 O 0.66145(15) 0.9266(2) 0.37831(15) 0.0251(8) Uani 1 1 d . . . . .
O26 O 0.39069(16) 0.7862(2) 0.65314(15) 0.0291(8) Uani 1 1 d . . . . .
O27 O 0.26037(16) 1.2897(2) 0.46914(15) 0.0307(9) Uani 1 1 d . . . . .
O28 O 0.58942(16) 0.7798(2) 0.40136(16) 0.0320(9) Uani 1 1 d . . . . .
O29 O 0.21285(15) 0.6815(2) 0.50290(14) 0.0267(8) Uani 1 1 d . . . . .
O30 O 0.10157(16) 0.5704(2) 0.33504(15) 0.0297(8) Uani 1 1 d . . . . .
O31 O -0.08014(16) 0.3492(2) 0.34794(15) 0.0300(9) Uani 1 1 d . . . . .
O32 O 0.27387(14) 0.9135(2) 0.52603(15) 0.0254(8) Uani 1 1 d . . . . .
H32 H 0.2697 0.8625 0.5330 0.038 Uiso 1 1 calc R U . . .
O33 O -0.22479(14) 0.5931(2) 0.47226(15) 0.0251(8) Uani 1 1 d . . . . .
H33 H -0.2294 0.6444 0.4779 0.038 Uiso 1 1 calc R U . . .
O34 O 0.36957(16) 0.7152(2) 0.43168(15) 0.0283(8) Uani 1 1 d . . . . .
O35 O -0.00139(15) 0.2045(2) 0.52800(16) 0.0297(8) Uani 1 1 d . . . . .
O36 O 0.11348(14) 0.2372(2) 0.48524(14) 0.0239(8) Uani 1 1 d . . . . .
O37 O 0.19253(15) 0.6473(2) 0.60407(14) 0.0260(8) Uani 1 1 d . . . . .
O38 O 0.30530(15) 1.1916(2) 0.54195(15) 0.0301(9) Uani 1 1 d . . . . .
O39 O -0.12032(17) 0.6669(3) 0.33207(15) 0.0335(9) Uani 1 1 d . . . . .
O40 O 0.24302(16) 0.7851(2) 0.57924(16) 0.0306(9) Uani 1 1 d . . . . .
O41 O 0.02354(16) 0.2439(2) 0.40114(16) 0.0309(9) Uani 1 1 d . . . . .
O42 O 0.13886(15) 0.2818(2) 0.37580(15) 0.0286(8) Uani 1 1 d . . . . .
O43 O 0.29076(15) 1.1450(2) 0.44109(16) 0.0307(9) Uani 1 1 d . . . . .
O44 O 0.49606(16) 0.7392(2) 0.60363(16) 0.0312(9) Uani 1 1 d . . . . .
O45 O 0.48314(16) 0.6974(2) 0.47479(16) 0.0305(9) Uani 1 1 d . . . . .
O46 O 0.36787(16) 0.9352(2) 0.68880(15) 0.0303(9) Uani 1 1 d . . . . .
O47 O 0.38577(17) 1.1448(2) 0.36706(15) 0.0319(9) Uani 1 1 d . . . . .
O48 O 0.41422(16) 0.9577(2) 0.32318(15) 0.0299(9) Uani 1 1 d . . . . .
O49 O -0.09557(16) 0.7866(2) 0.40066(16) 0.0315(9) Uani 1 1 d . . . . .
O50 O 0.24527(16) 0.3084(3) 0.36157(16) 0.0366(10) Uani 1 1 d . . . . .
H50 H 0.2501 0.3232 0.3941 0.055 Uiso 1 1 calc R U . . .
O51 O -0.03608(16) 0.5411(3) 0.31031(15) 0.0320(9) Uani 1 1 d . . . . .
O52 O 0.29346(15) 0.6446(2) 0.57069(17) 0.0327(9) Uani 1 1 d . . . . .
H52 H 0.3174 0.6663 0.5498 0.049 Uiso 1 1 calc R U . . .
O53 O 0.17397(16) 0.4286(2) 0.34633(15) 0.0307(9) Uani 1 1 d . . . . .
O54 O 0.55227(17) 0.9288(3) 0.31692(16) 0.0334(9) Uani 1 1 d . . . . .
O55 O 0.26487(16) 0.7588(3) 0.41561(16) 0.0380(10) Uani 1 1 d . . . . .
H55A H 0.2557 0.7239 0.4508 0.06(2) Uiso 1 1 d R . . . .
O56 O 0.3187(2) 0.6799(3) 0.34165(16) 0.0424(11) Uani 1 1 d . . . . .
O57 O 0.28846(16) 0.8258(3) 0.68021(17) 0.0408(10) Uani 1 1 d . . . . .
H57 H 0.2810 0.8400 0.6480 0.061 Uiso 1 1 calc R U . . .
O58 O 0.3669(2) 0.8068(3) 0.75115(17) 0.0465(11) Uani 1 1 d . . . . .
H58 H 0.3479 0.8201 0.7896 0.13(4) Uiso 1 1 d R . . . .
O59 O 0.18298(19) 0.3042(3) 0.28118(16) 0.0422(11) Uani 1 1 d . . . . .
H59 H 0.1545 0.3178 0.2522 0.18(6) Uiso 1 1 d R . . . .
O60 O 0.20742(17) 1.1591(3) 0.5048(2) 0.0477(12) Uani 1 1 d . . . . .
H60 H 0.1928 1.1874 0.5298 0.072 Uiso 1 1 calc R U . . .
O61 O -0.1939(2) 0.7724(3) 0.3573(3) 0.0781(19) Uani 1 1 d . . . . .
H61 H -0.2001 0.8224 0.3658 0.117 Uiso 1 1 calc R U . . .
O62 O -0.1088(3) 0.8148(4) 0.2986(2) 0.082(2) Uani 1 1 d . . . . .
C1 C 0.0331(5) 0.8910(7) 0.2667(4) 0.086(3) Uani 1 1 d . . . . .
H1 H 0.0057 0.9309 0.2543 0.103 Uiso 1 1 calc R U . . .
C2 C 0.0900(4) 0.9119(6) 0.2697(3) 0.072(2) Uani 1 1 d . . . . .
H2 H 0.1015 0.9664 0.2588 0.086 Uiso 1 1 calc R U . . .
C3 C 0.1319(4) 0.8549(6) 0.2884(3) 0.064(2) Uani 1 1 d . . . . .
C4 C 0.1116(4) 0.7724(6) 0.3029(3) 0.068(2) Uani 1 1 d . . . . .
H4 H 0.1380 0.7306 0.3146 0.082 Uiso 1 1 calc R U . . .
C5 C 0.0533(5) 0.7546(7) 0.2998(4) 0.094(3) Uani 1 1 d . . . . .
H5 H 0.0404 0.7008 0.3107 0.113 Uiso 1 1 calc R U . . .
C6 C 0.1935(4) 0.8801(6) 0.2907(3) 0.068(2) Uani 1 1 d . . . . .
H6A H 0.2120 0.8537 0.3229 0.082 Uiso 1 1 calc R U . . .
H6B H 0.1960 0.9416 0.2954 0.082 Uiso 1 1 calc R U . . .
C7 C 0.2266(3) 0.8547(5) 0.2388(3) 0.059(2) Uani 1 1 d . . . . .
H7A H 0.2304 0.7929 0.2383 0.071 Uiso 1 1 calc R U . . .
H7B H 0.2035 0.8711 0.2064 0.071 Uiso 1 1 calc R U . . .
C8 C 0.2868(4) 0.8935(5) 0.2337(4) 0.068(2) Uani 1 1 d . . . . .
H8A H 0.3088 0.8824 0.2678 0.081 Uiso 1 1 calc R U . . .
H8B H 0.3070 0.8660 0.2033 0.081 Uiso 1 1 calc R U . . .
C9 C 0.2681(4) 1.1053(6) 0.1608(3) 0.064(2) Uani 1 1 d . . . . .
H9 H 0.2601 1.1257 0.1251 0.077 Uiso 1 1 calc R U . . .
C10 C 0.2744(3) 1.0199(5) 0.1697(3) 0.0527(18) Uani 1 1 d . . . . .
H10 H 0.2716 0.9821 0.1398 0.063 Uiso 1 1 calc R U . . .
C11 C 0.2850(3) 0.9884(5) 0.2235(3) 0.0529(18) Uani 1 1 d . . . . .
C12 C 0.2904(4) 1.0485(5) 0.2662(3) 0.067(2) Uani 1 1 d . . . . .
H12 H 0.2980 1.0301 0.3024 0.081 Uiso 1 1 calc R U . . .
C13 C 0.2846(5) 1.1332(6) 0.2557(3) 0.082(3) Uani 1 1 d . . . . .
H13 H 0.2883 1.1727 0.2846 0.099 Uiso 1 1 calc R U . . .
C14 C 0.8306(4) 1.0777(6) 0.5702(4) 0.071(2) Uani 1 1 d . . . . .
H14 H 0.8118 1.1260 0.5561 0.085 Uiso 1 1 calc R U . . .
C15 C 0.8905(4) 1.0754(6) 0.5758(4) 0.077(3) Uani 1 1 d . . . . .
H15 H 0.9127 1.1220 0.5644 0.092 Uiso 1 1 calc R U . . .
C16 C 0.9177(3) 1.0045(6) 0.5983(4) 0.069(2) Uani 1 1 d . . . . .
C17 C 0.8836(4) 0.9362(5) 0.6125(4) 0.071(2) Uani 1 1 d . . . . .
H17 H 0.9008 0.8868 0.6268 0.085 Uiso 1 1 calc R U . . .
C18 C 0.8249(4) 0.9407(6) 0.6056(4) 0.065(2) Uani 1 1 d . . . . .
H18 H 0.8016 0.8943 0.6152 0.078 Uiso 1 1 calc R U . . .
C19 C 0.9847(4) 1.0009(10) 0.6040(5) 0.120(5) Uani 1 1 d . . . . .
H19A H 0.9992 1.0591 0.6066 0.144 Uiso 1 1 calc R U . A 1
H19B H 0.9944 0.9725 0.6388 0.144 Uiso 1 1 calc R U . A 1
C20 C 1.0132(6) 0.9614(12) 0.5632(6) 0.100(5) Uani 0.7 1 d . . P B 1
H20A H 0.9980 0.9829 0.5280 0.121 Uiso 0.7 1 calc R U P B 1
H20B H 1.0034 0.9011 0.5650 0.121 Uiso 0.7 1 calc R U P B 1
C21 C 1.0775(5) 0.9685(10) 0.5620(5) 0.081(4) Uani 0.7 1 d . . P B 1
H21A H 1.0879 1.0269 0.5527 0.097 Uiso 0.7 1 calc R U P B 1
H21B H 1.0921 0.9318 0.5326 0.097 Uiso 0.7 1 calc R U P B 1
C2A C 1.0057(18) 0.928(5) 0.665(3) 0.27(5) Uani 0.3 1 d . . P B 2
H2A1 H 1.0120 0.9616 0.6991 0.328 Uiso 0.3 1 calc R U P B 2
H2A2 H 0.9752 0.8865 0.6723 0.328 Uiso 0.3 1 calc R U P B 2
C2B C 1.0641(13) 0.882(2) 0.647(3) 0.23(4) Uani 0.3 1 d . . P B 2
H2B1 H 1.0545 0.8343 0.6233 0.281 Uiso 0.3 1 calc R U P B 2
H2B2 H 1.0840 0.8602 0.6802 0.281 Uiso 0.3 1 calc R U P B 2
N4 N 1.1601(4) 0.8903(6) 0.7140(3) 0.177(6) Uani 1 1 d G . . . .
H4A H 1.1766 0.8734 0.7445 0.212 Uiso 1 1 calc R U . . .
C22 C 1.1455(4) 0.9759(5) 0.7070(3) 0.129(3) Uani 1 1 d G . . . .
H22 H 1.1535 1.0151 0.7352 0.154 Uiso 1 1 calc R U . . .
C23 C 1.1189(4) 1.0032(4) 0.6577(4) 0.141(4) Uani 1 1 d G . . . .
H23 H 1.1092 1.0605 0.6530 0.169 Uiso 1 1 calc R U . . .
C24 C 1.1070(4) 0.9447(6) 0.6154(3) 0.141(4) Uani 1 1 d G . . . .
C25 C 1.1216(4) 0.8590(5) 0.6224(3) 0.198(10) Uani 1 1 d G . . . .
H25 H 1.1135 0.8199 0.5941 0.238 Uiso 1 1 calc R U . . .
C26 C 1.1482(4) 0.8318(4) 0.6717(4) 0.129(3) Uani 1 1 d G . . . .
H26 H 1.1579 0.7745 0.6764 0.154 Uiso 1 1 calc R U . . .
C27 C 0.4836(4) 0.6750(7) 0.3275(4) 0.081(3) Uani 1 1 d . . . . .
H27 H 0.4597 0.7181 0.3413 0.098 Uiso 1 1 calc R U . . .
C28 C 0.4935(5) 0.6040(7) 0.3590(4) 0.088(3) Uani 1 1 d . . . . .
H28 H 0.4755 0.5990 0.3934 0.106 Uiso 1 1 calc R U . . .
C29 C 0.5298(4) 0.5395(5) 0.3411(3) 0.074(3) Uani 1 1 d . . . . .
C30 C 0.5513(5) 0.5494(7) 0.2882(4) 0.099(4) Uani 1 1 d . . . . .
H30 H 0.5747 0.5068 0.2731 0.119 Uiso 1 1 calc R U . . .
C31 C 0.5390(5) 0.6199(7) 0.2579(4) 0.095(3) Uani 1 1 d . . . . .
H31 H 0.5534 0.6239 0.2219 0.114 Uiso 1 1 calc R U . . .
C32 C 0.5458(7) 0.4625(6) 0.3756(4) 0.123(5) Uani 1 1 d . . . . .
H32A H 0.5794 0.4351 0.3590 0.147 Uiso 1 1 calc R U . . .
H32B H 0.5136 0.4222 0.3739 0.147 Uiso 1 1 calc R U . . .
C33 C 0.5600(5) 0.4809(6) 0.4366(4) 0.094(3) Uani 1 1 d . . . . .
H33A H 0.5262 0.5071 0.4537 0.113 Uiso 1 1 calc R U . . .
H33B H 0.5675 0.4272 0.4557 0.113 Uiso 1 1 calc R U . . .
C34 C 0.6121(4) 0.5389(6) 0.4449(4) 0.085(3) Uani 1 1 d . . . . .
H34A H 0.6458 0.5143 0.4267 0.102 Uiso 1 1 calc R U . . .
H34B H 0.6040 0.5940 0.4277 0.102 Uiso 1 1 calc R U . . .
C35 C 0.6151(4) 0.6276(6) 0.5889(6) 0.096(4) Uani 1 1 d . . . . .
H35 H 0.5992 0.6734 0.6082 0.115 Uiso 1 1 calc R U . . .
C36 C 0.6041(4) 0.6178(6) 0.5334(5) 0.082(3) Uani 1 1 d . . . . .
H36 H 0.5813 0.6585 0.5151 0.099 Uiso 1 1 calc R U . . .
C37 C 0.6252(3) 0.5511(5) 0.5038(4) 0.065(2) Uani 1 1 d . . . . .
C38 C 0.6631(5) 0.4966(7) 0.5322(5) 0.100(4) Uani 1 1 d . . . . .
H38 H 0.6817 0.4528 0.5131 0.120 Uiso 1 1 calc R U . . .
C39 C 0.6732(5) 0.5067(6) 0.5871(6) 0.096(3) Uani 1 1 d . . . . .
H39 H 0.6976 0.4684 0.6057 0.115 Uiso 1 1 calc R U . . .
N1 N 0.0154(4) 0.8099(6) 0.2822(3) 0.094(3) Uani 1 1 d . . . . .
H1A H -0.0210 0.7962 0.2800 0.113 Uiso 1 1 calc R U . . .
N2 N 0.2735(4) 1.1599(5) 0.2036(3) 0.080(2) Uani 1 1 d . . . . .
H2A H 0.2697 1.2138 0.1974 0.095 Uiso 1 1 calc R U . . .
N3 N 0.8007(3) 1.0100(5) 0.5853(3) 0.0660(19) Uani 1 1 d . . . . .
H3 H 0.7633 1.0113 0.5817 0.079 Uiso 1 1 calc R U . . .
N5 N 0.5069(3) 0.6841(5) 0.2779(3) 0.0674(19) Uani 1 1 d . . . . .
H5A H 0.5016 0.7302 0.2589 0.081 Uiso 1 1 calc R U . . .
N6 N 0.6489(3) 0.5707(5) 0.6152(4) 0.083(2) Uani 1 1 d . . . . .
H6 H 0.6550 0.5753 0.6505 0.099 Uiso 1 1 calc R U . . .
O1W O 0.7017(5) 0.8321(7) 0.2856(5) 0.179(5) Uani 1 1 d . . . . .
O2W O 0.2300(5) 0.6030(11) 0.3042(4) 0.250(9) Uani 1 1 d . . . . .
O5W O 0.7854(4) 0.9476(11) 0.3836(6) 0.283(9) Uani 1 1 d . . . . .
O6W O 0.6764(8) 0.9549(10) 0.2229(5) 0.288(9) Uani 1 1 d . . . . .
O7W O 0.932(2) 0.684(2) 0.2185(9) 0.40(3) Uani 0.5 1 d . . P . .
H23C H 0.480(2) 0.853(3) 0.412(2) 0.004(14) Uiso 1 1 d . . . . .

loop_
_atom_site_aniso_label
_atom_site_aniso_U_11
_atom_site_aniso_U_22
_atom_site_aniso_U_33
_atom_site_aniso_U_23
_atom_site_aniso_U_13
_atom_site_aniso_U_12
O9W 0.84(7) 0.151(18) 0.099(14) -0.096(13) -0.21(3) 0.29(3)
O4W 0.104(9) 0.051(7) 0.059(7) -0.016(5) -0.007(6) -0.011(6)
Mo1 0.0160(2) 0.0175(2) 0.0222(2) 0.00104(17) 0.00101(16) -0.00085(17)
Mo2 0.0202(2) 0.0189(2) 0.0211(2) 0.00021(17) 0.00179(17) 0.00228(17)
Mo3 0.0173(2) 0.0190(2) 0.0218(2) 0.00131(17) 0.00089(16) 0.00065(17)
Mo4 0.0181(2) 0.0202(2) 0.0211(2) 0.00304(17) -0.00115(17) -0.00154(17)
Mo5 0.0159(2) 0.0193(2) 0.0209(2) -0.00055(17) -0.00005(16) -0.00224(17)
Mo6 0.0165(2) 0.0168(2) 0.0261(2) -0.00170(17) -0.00047(17) 0.00263(17)
Mo7 0.0167(2) 0.0171(2) 0.0261(2) 0.00192(17) 0.00207(17) 0.00158(17)
Mo8 0.0167(2) 0.0187(2) 0.0252(2) 0.00453(18) 0.00119(17) 0.00150(17)
Mo9 0.0162(2) 0.0177(2) 0.0259(2) 0.00271(17) -0.00168(17) 0.00254(17)
Mo10 0.0156(2) 0.0192(2) 0.0262(2) 0.00080(18) 0.00178(17) 0.00362(17)
Mo11 0.0163(2) 0.0156(2) 0.0275(2) 0.00248(17) -0.00130(17) 0.00080(17)
Mo12 0.0180(2) 0.0217(2) 0.0222(2) 0.00168(18) 0.00230(17) 0.00145(18)
Fe1 0.0145(5) 0.0152(5) 0.0213(5) -0.0002(4) -0.0013(4) 0.0004(4)
Fe2 0.0140(5) 0.0180(5) 0.0239(5) 0.0018(4) 0.0013(4) 0.0021(4)
P1 0.0139(6) 0.0166(6) 0.0213(6) 0.0001(5) -0.0009(5) 0.0012(5)
P2 0.0245(7) 0.0274(8) 0.0255(7) -0.0044(6) 0.0026(6) 0.0063(6)
P3 0.0174(6) 0.0253(8) 0.0368(8) 0.0031(6) 0.0010(6) 0.0088(6)
P4 0.0133(6) 0.0166(6) 0.0236(6) 0.0031(5) 0.0012(5) 0.0009(5)
P5 0.0177(6) 0.0213(7) 0.0266(7) 0.0005(5) -0.0008(5) -0.0046(5)
P6 0.0345(8) 0.0239(8) 0.0491(10) 0.0134(7) -0.0176(7) -0.0021(6)
P7 0.0264(7) 0.0250(7) 0.0220(7) -0.0024(6) 0.0022(5) -0.0057(6)
P8 0.0257(7) 0.0311(8) 0.0254(7) 0.0062(6) 0.0047(6) -0.0031(6)
O1 0.0123(16) 0.0196(18) 0.0218(17) -0.0003(14) 0.0001(13) 0.0008(13)
O2 0.0156(16) 0.0213(19) 0.0240(18) 0.0026(14) 0.0027(14) 0.0029(14)
O3 0.0161(16) 0.0180(18) 0.0239(18) -0.0019(14) -0.0021(13) 0.0016(14)
O4 0.0150(16) 0.0195(18) 0.0271(18) 0.0006(14) -0.0006(14) 0.0033(14)
O5 0.0182(17) 0.0159(18) 0.0235(18) 0.0019(14) 0.0007(14) -0.0002(14)
O6 0.0162(16) 0.0211(19) 0.0256(18) 0.0009(14) 0.0007(14) 0.0013(14)
O7 0.0194(18) 0.0228(19) 0.0232(18) -0.0003(15) -0.0021(14) 0.0044(15)
O8 0.0180(17) 0.0235(19) 0.0251(18) 0.0022(15) -0.0017(14) -0.0015(15)
O9 0.0182(17) 0.026(2) 0.0280(19) 0.0018(15) 0.0045(14) -0.0002(15)
O10 0.0176(17) 0.0190(18) 0.0247(18) 0.0022(14) 0.0003(14) -0.0007(14)
O11 0.0145(16) 0.0194(18) 0.0251(18) -0.0001(14) 0.0003(13) 0.0033(14)
O12 0.0186(18) 0.0187(18) 0.0275(19) 0.0018(14) 0.0006(14) 0.0008(14)
O13 0.0191(17) 0.0170(18) 0.0240(18) 0.0023(14) 0.0028(14) 0.0003(14)
O14 0.0159(16) 0.0172(18) 0.0243(18) -0.0002(14) -0.0006(13) 0.0030(14)
O15 0.033(2) 0.022(2) 0.031(2) 0.0037(16) 0.0001(16) -0.0013(16)
O16 0.0185(17) 0.0197(18) 0.0209(17) 0.0006(14) 0.0014(14) 0.0022(14)
O17 0.0161(17) 0.026(2) 0.0246(18) 0.0044(15) -0.0002(14) 0.0010(15)
O18 0.0166(16) 0.0221(19) 0.0208(17) 0.0034(14) 0.0017(13) 0.0039(14)
O19 0.0226(18) 0.028(2) 0.0277(19) 0.0032(16) -0.0039(15) -0.0027(16)
O20 0.0172(17) 0.024(2) 0.0304(19) 0.0015(15) -0.0025(14) 0.0006(15)
O21 0.0193(17) 0.0234(19) 0.0282(19) 0.0031(15) 0.0027(14) -0.0026(15)
O22 0.029(2) 0.024(2) 0.0263(19) 0.0021(15) -0.0027(15) -0.0056(16)
O23 0.0133(19) 0.024(2) 0.030(2) 0.0022(15) 0.0031(16) 0.0011(16)
O24 0.0159(17) 0.0223(19) 0.0245(18) -0.0008(14) -0.0009(14) 0.0016(14)
O25 0.0200(18) 0.026(2) 0.0292(19) 0.0027(16) 0.0074(15) 0.0016(15)
O26 0.031(2) 0.026(2) 0.031(2) 0.0066(16) 0.0068(16) -0.0006(16)
O27 0.034(2) 0.025(2) 0.033(2) -0.0006(16) -0.0013(16) 0.0117(17)
O28 0.033(2) 0.024(2) 0.040(2) -0.0035(17) -0.0013(17) 0.0018(17)
O29 0.0222(18) 0.032(2) 0.0255(19) 0.0037(16) 0.0012(15) -0.0088(16)
O30 0.037(2) 0.026(2) 0.026(2) 0.0031(16) -0.0017(16) 0.0014(17)
O31 0.032(2) 0.031(2) 0.027(2) -0.0045(16) 0.0046(16) 0.0010(17)
O32 0.0161(17) 0.0223(19) 0.038(2) 0.0060(16) 0.0015(15) -0.0010(15)
O33 0.0204(18) 0.0218(19) 0.033(2) -0.0033(15) -0.0045(15) 0.0049(15)
O34 0.028(2) 0.0199(19) 0.036(2) 0.0008(16) -0.0032(16) -0.0036(16)
O35 0.0251(19) 0.026(2) 0.038(2) 0.0006(17) -0.0006(16) -0.0045(16)
O36 0.0195(17) 0.0209(19) 0.031(2) -0.0007(15) -0.0005(15) 0.0039(15)
O37 0.0214(18) 0.031(2) 0.0257(19) 0.0028(16) -0.0024(15) -0.0097(16)
O38 0.0221(19) 0.034(2) 0.035(2) 0.0016(17) 0.0010(16) 0.0127(17)
O39 0.036(2) 0.033(2) 0.031(2) 0.0069(17) -0.0052(17) 0.0037(18)
O40 0.033(2) 0.023(2) 0.035(2) 0.0002(16) 0.0026(17) -0.0082(17)
O41 0.027(2) 0.028(2) 0.037(2) -0.0033(17) -0.0032(16) -0.0014(17)
O42 0.027(2) 0.024(2) 0.035(2) -0.0066(16) 0.0067(16) 0.0018(16)
O43 0.0223(19) 0.030(2) 0.040(2) -0.0046(17) -0.0074(16) 0.0105(16)
O44 0.026(2) 0.028(2) 0.040(2) 0.0079(17) -0.0024(16) 0.0068(16)
O45 0.0255(19) 0.027(2) 0.039(2) 0.0002(17) 0.0022(16) 0.0080(16)
O46 0.031(2) 0.033(2) 0.026(2) 0.0011(16) 0.0102(16) -0.0028(17)
O47 0.036(2) 0.028(2) 0.031(2) 0.0081(17) -0.0006(17) -0.0009(17)
O48 0.029(2) 0.031(2) 0.029(2) 0.0017(16) 0.0059(16) 0.0010(17)
O49 0.031(2) 0.023(2) 0.040(2) 0.0091(17) -0.0080(17) 0.0008(17)
O50 0.025(2) 0.050(3) 0.035(2) 0.0057(19) 0.0001(17) 0.0060(19)
O51 0.030(2) 0.037(2) 0.030(2) -0.0018(17) 0.0040(16) -0.0075(18)
O52 0.0184(18) 0.031(2) 0.049(2) 0.0052(18) 0.0029(17) -0.0009(16)
O53 0.035(2) 0.027(2) 0.031(2) -0.0010(16) 0.0123(17) 0.0035(17)
O54 0.035(2) 0.036(2) 0.030(2) -0.0028(17) -0.0029(17) -0.0002(18)
O55 0.0214(19) 0.057(3) 0.036(2) 0.015(2) 0.0054(17) -0.0005(19)
O56 0.066(3) 0.035(2) 0.027(2) -0.0076(18) 0.001(2) -0.013(2)
O57 0.025(2) 0.056(3) 0.042(2) -0.006(2) 0.0071(18) -0.0053(19)
O58 0.054(3) 0.059(3) 0.026(2) 0.016(2) 0.005(2) 0.002(2)
O59 0.049(3) 0.051(3) 0.027(2) -0.0122(19) 0.0010(19) 0.012(2)
O60 0.022(2) 0.052(3) 0.069(3) 0.023(2) 0.005(2) 0.009(2)
O61 0.030(3) 0.050(3) 0.153(6) -0.030(3) -0.031(3) 0.012(2)
O62 0.122(5) 0.062(4) 0.060(3) 0.039(3) -0.048(3) -0.053(4)
C1 0.091(7) 0.097(8) 0.069(6) 0.041(5) 0.014(5) 0.004(6)
C2 0.094(7) 0.071(6) 0.049(5) 0.017(4) -0.004(4) 0.025(5)
C3 0.081(6) 0.074(6) 0.038(4) 0.003(4) 0.001(4) 0.011(5)
C4 0.087(6) 0.060(5) 0.058(5) 0.025(4) 0.009(4) 0.013(5)
C5 0.081(7) 0.102(8) 0.100(8) 0.047(7) 0.014(6) 0.003(6)
C6 0.082(6) 0.080(6) 0.043(4) 0.000(4) 0.000(4) 0.011(5)
C7 0.068(5) 0.055(5) 0.055(5) 0.005(4) -0.007(4) 0.005(4)
C8 0.083(6) 0.053(5) 0.067(5) 0.000(4) -0.014(4) 0.021(5)
C9 0.076(6) 0.074(6) 0.042(4) 0.003(4) -0.010(4) 0.010(5)
C10 0.044(4) 0.062(5) 0.052(4) -0.007(4) -0.011(3) 0.005(4)
C11 0.048(4) 0.057(5) 0.054(4) -0.001(4) -0.016(3) 0.015(4)
C12 0.092(6) 0.060(5) 0.048(4) -0.003(4) -0.030(4) 0.016(5)
C13 0.128(9) 0.067(6) 0.050(5) -0.011(4) -0.024(5) 0.012(6)
C14 0.058(5) 0.064(6) 0.091(7) -0.017(5) 0.003(5) 0.020(5)
C15 0.064(5) 0.048(5) 0.120(8) -0.015(5) 0.027(5) -0.013(4)
C16 0.042(4) 0.070(6) 0.096(7) -0.022(5) 0.011(4) -0.005(4)
C17 0.059(5) 0.049(5) 0.106(7) -0.014(5) -0.004(5) 0.002(4)
C18 0.052(5) 0.058(5) 0.084(6) -0.015(4) -0.003(4) -0.018(4)
C19 0.052(6) 0.200(15) 0.107(9) -0.014(9) -0.021(6) -0.002(8)
C20 0.052(8) 0.152(16) 0.097(11) -0.029(11) 0.007(7) 0.020(9)
C21 0.055(7) 0.120(12) 0.068(8) 0.014(8) 0.001(6) 0.022(8)
C2A 0.05(3) 0.43(12) 0.33(9) -0.26(9) -0.07(4) 0.02(4)
C2B 0.027(16) 0.04(2) 0.63(13) 0.05(4) -0.03(4) -0.010(15)
N4 0.176(12) 0.226(16) 0.126(10) -0.084(10) -0.052(9) 0.079(11)
C22 0.173(10) 0.111(7) 0.101(7) 0.003(6) -0.011(6) 0.021(7)
C23 0.159(9) 0.085(7) 0.176(11) -0.038(6) -0.060(8) 0.050(6)
C24 0.159(9) 0.085(7) 0.176(11) -0.038(6) -0.060(8) 0.050(6)
C25 0.086(9) 0.36(3) 0.149(14) 0.120(16) -0.010(9) 0.017(14)
C26 0.173(10) 0.111(7) 0.101(7) 0.003(6) -0.011(6) 0.021(7)
C27 0.091(7) 0.093(8) 0.060(6) -0.022(5) 0.015(5) 0.028(6)
C28 0.120(9) 0.089(7) 0.056(5) -0.021(5) 0.035(5) -0.005(6)
C29 0.113(8) 0.054(5) 0.056(5) -0.022(4) 0.020(5) -0.010(5)
C30 0.158(11) 0.079(7) 0.062(6) -0.011(5) 0.043(6) 0.040(7)
C31 0.122(9) 0.108(9) 0.054(5) 0.006(6) 0.028(6) 0.031(7)
C32 0.246(16) 0.041(5) 0.082(7) -0.002(5) 0.046(9) -0.008(7)
C33 0.164(11) 0.044(5) 0.075(6) 0.012(5) 0.035(7) -0.003(6)
C34 0.093(7) 0.065(6) 0.099(8) 0.027(5) 0.047(6) 0.015(5)
C35 0.052(5) 0.073(7) 0.163(11) -0.041(7) -0.023(6) 0.027(5)
C36 0.053(5) 0.050(5) 0.143(10) -0.005(6) -0.023(6) 0.020(4)
C37 0.046(4) 0.041(4) 0.110(7) 0.021(4) 0.022(4) 0.010(4)
C38 0.125(9) 0.066(7) 0.108(9) 0.020(6) 0.040(7) 0.045(6)
C39 0.098(8) 0.054(6) 0.135(10) 0.013(6) 0.004(7) 0.034(6)
N1 0.079(5) 0.113(7) 0.091(6) 0.050(5) 0.006(5) 0.000(5)
N2 0.118(7) 0.052(4) 0.068(5) 0.003(4) -0.011(4) 0.016(4)
N3 0.027(3) 0.096(6) 0.075(5) -0.021(4) -0.001(3) -0.007(4)
N5 0.069(4) 0.074(5) 0.059(4) -0.020(4) -0.005(3) 0.010(4)
N6 0.066(5) 0.066(5) 0.116(7) -0.007(5) -0.003(5) -0.007(4)
O1W 0.239(12) 0.132(8) 0.168(10) 0.000(7) 0.034(9) 0.072(9)
O2W 0.173(10) 0.46(2) 0.115(7) 0.093(10) -0.043(7) -0.216(13)
O5W 0.088(7) 0.43(2) 0.333(17) -0.226(17) 0.040(9) 0.083(10)
O6W 0.45(2) 0.289(18) 0.126(9) -0.029(10) 0.088(12) 0.158(18)
O7W 0.80(9) 0.32(4) 0.076(15) 0.05(2) 0.05(3) 0.24(5)

loop_
_atom_type_symbol
_atom_type_description
_atom_type_scat_dispersion_real
_atom_type_scat_dispersion_imag
_atom_type_scat_source
C C 0.0033 0.0016 'International Tables Vol C Tables 4.2.6.8 and 6.1.1.4'
H H 0.0000 0.0000 'International Tables Vol C Tables 4.2.6.8 and 6.1.1.4'
N N 0.0061 0.0033 'International Tables Vol C Tables 4.2.6.8 and 6.1.1.4'
O O 0.0106 0.0060 'International Tables Vol C Tables 4.2.6.8 and 6.1.1.4'
Mo Mo -1.6832 0.6857 'International Tables Vol C Tables 4.2.6.8 and 6.1.1.4'
Fe Fe 0.3463 0.8444 'International Tables Vol C Tables 4.2.6.8 and 6.1.1.4'
P P 0.1023 0.0942 'International Tables Vol C Tables 4.2.6.8 and 6.1.1.4'

loop_
_geom_angle_atom_site_label_1
_geom_angle_atom_site_label_2
_geom_angle_atom_site_label_3
_geom_angle
_geom_angle_site_symmetry_1
_geom_angle_site_symmetry_3
O15 Mo1 O9 105.48(16) . .
O15 Mo1 O3 102.60(16) . .
O9 Mo1 O3 95.06(14) . .
O15 Mo1 O29 95.41(16) . .
O9 Mo1 O29 86.71(14) . .
O3 Mo1 O29 160.67(14) . .
O15 Mo1 O24 96.67(16) . .
O9 Mo1 O24 156.69(14) . .
O3 Mo1 O24 86.95(13) . .
O29 Mo1 O24 84.04(13) . .
O15 Mo1 O14 169.44(15) . 3_566
O9 Mo1 O14 84.39(13) . 3_566
O3 Mo1 O14 79.83(13) . 3_566
O29 Mo1 O14 81.20(13) . 3_566
O24 Mo1 O14 73.09(12) . 3_566
O15 Mo1 Mo2 100.60(13) . .
O9 Mo1 Mo2 47.92(10) . .
O3 Mo1 Mo2 48.88(9) . .
O29 Mo1 Mo2 134.39(10) . .
O24 Mo1 Mo2 135.02(9) . .
O14 Mo1 Mo2 88.76(8) 3_566 .
O30 Mo2 O9 105.16(17) . .
O30 Mo2 O3 102.83(16) . .
O9 Mo2 O3 95.59(14) . .
O30 Mo2 O53 95.16(17) . .
O9 Mo2 O53 87.13(15) . .
O3 Mo2 O53 160.36(14) . .
O30 Mo2 O7 97.79(16) . .
O9 Mo2 O7 155.85(14) . .
O3 Mo2 O7 86.41(13) . .
O53 Mo2 O7 83.39(14) . .
O30 Mo2 O5 169.80(15) . 3_566
O9 Mo2 O5 83.23(13) . 3_566
O3 Mo2 O5 81.75(13) . 3_566
O53 Mo2 O5 79.25(13) . 3_566
O7 Mo2 O5 73.22(12) . 3_566
O30 Mo2 Mo1 100.54(13) . .
O9 Mo2 Mo1 48.07(10) . .
O3 Mo2 Mo1 49.28(9) . .
O53 Mo2 Mo1 134.94(11) . .
O7 Mo2 Mo1 134.72(9) . .
O5 Mo2 Mo1 89.37(8) 3_566 .
O48 Mo3 O20 105.32(16) . .
O48 Mo3 O4 102.27(16) . .
O20 Mo3 O4 95.47(14) . .
O48 Mo3 O22 95.37(16) . .
O20 Mo3 O22 86.38(15) . .
O4 Mo3 O22 161.05(14) . .
O48 Mo3 O23 98.31(16) . .
O20 Mo3 O23 155.04(15) . .
O4 Mo3 O23 87.12(15) . .
O22 Mo3 O23 83.49(15) . .
O48 Mo3 O16 170.74(15) . .
O20 Mo3 O16 82.64(13) . .
O4 Mo3 O16 81.31(13) . .
O22 Mo3 O16 80.23(13) . .
O23 Mo3 O16 73.19(13) . .
O48 Mo3 Mo9 99.98(13) . .
O20 Mo3 Mo9 48.21(10) . .
O4 Mo3 Mo9 49.10(9) . .
O22 Mo3 Mo9 134.42(10) . .
O23 Mo3 Mo9 135.18(11) . .
O16 Mo3 Mo9 88.83(8) . .
O51 Mo4 O19 106.38(17) . .
O51 Mo4 O1 102.58(16) . .
O19 Mo4 O1 95.76(14) . .
O51 Mo4 O39 96.68(18) . .
O19 Mo4 O39 85.57(15) . .
O1 Mo4 O39 159.43(14) . .
O51 Mo4 O8 94.44(16) . 3_566
O19 Mo4 O8 158.01(14) . 3_566
O1 Mo4 O8 86.35(13) . 3_566
O39 Mo4 O8 85.02(14) . 3_566
O51 Mo4 O10 166.83(16) . .
O19 Mo4 O10 85.52(14) . .
O1 Mo4 O10 81.37(12) . .
O39 Mo4 O10 78.27(14) . .
O8 Mo4 O10 73.13(12) 3_566 .
O51 Mo4 Mo5 102.34(14) . .
O19 Mo4 Mo5 47.99(11) . .
O1 Mo4 Mo5 49.20(9) . .
O39 Mo4 Mo5 133.04(11) . .
O8 Mo4 Mo5 134.74(9) 3_566 .
O10 Mo4 Mo5 89.79(8) . .
O31 Mo5 O19 105.89(17) . .
O31 Mo5 O1 102.48(16) . .
O19 Mo5 O1 94.89(14) . .
O31 Mo5 O37 98.08(17) . 3_566
O19 Mo5 O37 86.14(14) . 3_566
O1 Mo5 O37 158.26(14) . 3_566
O31 Mo5 O24 96.34(16) . 3_566
O19 Mo5 O24 156.35(14) . 3_566
O1 Mo5 O24 87.97(13) . 3_566
O37 Mo5 O24 82.79(13) 3_566 3_566
O31 Mo5 O14 169.02(16) . .
O19 Mo5 O14 84.38(13) . .
O1 Mo5 O14 80.08(12) . .
O37 Mo5 O14 78.41(13) 3_566 .
O24 Mo5 O14 72.97(12) 3_566 .
O31 Mo5 Mo4 101.84(13) . .
O19 Mo5 Mo4 47.54(10) . .
O1 Mo5 Mo4 48.76(9) . .
O37 Mo5 Mo4 132.97(10) 3_566 .
O24 Mo5 Mo4 135.60(9) 3_566 .
O14 Mo5 Mo4 87.92(8) . .
O41 Mo6 O36 104.79(17) . .
O41 Mo6 O11 102.00(16) . .
O36 Mo6 O11 94.84(14) . .
O41 Mo6 O42 95.62(16) . .
O36 Mo6 O42 87.85(15) . .
O11 Mo6 O42 160.82(14) . .
O41 Mo6 O7 97.69(16) . .
O36 Mo6 O7 156.62(14) . .
O11 Mo6 O7 86.55(13) . .
O42 Mo6 O7 83.62(14) . .
O41 Mo6 O5 170.31(16) . 3_566
O36 Mo6 O5 83.53(13) . 3_566
O11 Mo6 O5 81.92(12) . 3_566
O42 Mo6 O5 79.52(13) . 3_566
O7 Mo6 O5 73.55(12) . 3_566
O41 Mo6 Mo11 99.70(13) . .
O36 Mo6 Mo11 47.99(10) . .
O11 Mo6 Mo11 48.55(10) . .
O42 Mo6 Mo11 135.61(11) . .
O7 Mo6 Mo11 134.26(9) . .
O5 Mo6 Mo11 89.55(8) 3_566 .
O45 Mo7 O21 104.88(17) . .
O45 Mo7 O6 102.10(16) . .
O21 Mo7 O6 95.54(14) . .
O45 Mo7 O34 96.72(17) . .
O21 Mo7 O34 86.86(15) . .
O6 Mo7 O34 159.69(14) . .
O45 Mo7 O23 97.38(16) . .
O21 Mo7 O23 156.83(14) . .
O6 Mo7 O23 85.88(15) . .
O34 Mo7 O23 84.19(15) . .
O45 Mo7 O16 170.06(15) . .
O21 Mo7 O16 84.38(13) . .
O6 Mo7 O16 80.25(13) . .
O34 Mo7 O16 79.91(13) . .
O23 Mo7 O16 73.04(13) . .
O45 Mo7 Mo8 99.83(13) . .
O21 Mo7 Mo8 48.18(10) . .
O6 Mo7 Mo8 49.09(10) . .
O34 Mo7 Mo8 134.70(10) . .
O23 Mo7 Mo8 134.17(11) . .
O16 Mo7 Mo8 89.03(8) . .
O44 Mo8 O21 105.50(17) . .
O44 Mo8 O6 102.18(16) . .
O21 Mo8 O6 95.84(14) . .
O44 Mo8 O26 97.08(17) . .
O21 Mo8 O26 85.97(15) . .
O6 Mo8 O26 159.38(14) . .
O44 Mo8 O17 97.74(16) . .
O21 Mo8 O17 155.65(14) . .
O6 Mo8 O17 86.10(14) . .
O26 Mo8 O17 84.04(14) . .
O44 Mo8 O18 170.27(16) . .
O21 Mo8 O18 83.05(13) . .
O6 Mo8 O18 81.19(12) . .
O26 Mo8 O18 78.64(13) . .
O17 Mo8 O18 73.24(12) . .
O44 Mo8 Mo7 100.39(14) . .
O21 Mo8 Mo7 48.27(10) . .
O6 Mo8 Mo7 49.31(10) . .
O26 Mo8 Mo7 133.87(11) . .
O17 Mo8 Mo7 134.40(9) . .
O18 Mo8 Mo7 88.75(8) . .
O47 Mo9 O20 105.24(17) . .
O47 Mo9 O4 102.64(16) . .
O20 Mo9 O4 95.13(14) . .
O47 Mo9 O43 98.78(17) . .
O20 Mo9 O43 83.85(15) . .
O4 Mo9 O43 158.02(15) . .
O47 Mo9 O12 98.04(16) . 3_676
O20 Mo9 O12 155.81(14) . 3_676
O4 Mo9 O12 86.00(13) . 3_676
O43 Mo9 O12 86.21(14) . 3_676
O47 Mo9 O13 170.45(16) . .
O20 Mo9 O13 83.07(13) . .
O4 Mo9 O13 80.95(13) . .
O43 Mo9 O13 77.12(14) . .
O12 Mo9 O13 73.23(12) 3_676 .
O47 Mo9 Mo3 100.20(13) . .
O20 Mo9 Mo3 47.88(10) . .
O4 Mo9 Mo3 49.06(10) . .
O43 Mo9 Mo3 131.25(11) . .
O12 Mo9 Mo3 134.15(9) 3_676 .
O13 Mo9 Mo3 88.86(8) . .
O28 Mo10 O25 105.56(17) . .
O28 Mo10 O2 102.12(16) . .
O25 Mo10 O2 94.88(14) . .
O28 Mo10 O38 97.10(17) . 3_676
O25 Mo10 O38 87.83(15) . 3_676
O2 Mo10 O38 159.06(15) . 3_676
O28 Mo10 O12 99.19(16) . .
O25 Mo10 O12 154.29(14) . .
O2 Mo10 O12 86.53(13) . .
O38 Mo10 O12 82.25(14) 3_676 .
O28 Mo10 O13 171.55(16) . 3_676
O25 Mo10 O13 82.45(13) . 3_676
O2 Mo10 O13 79.50(13) . 3_676
O38 Mo10 O13 80.29(14) 3_676 3_676
O12 Mo10 O13 72.54(12) . 3_676
O28 Mo10 Mo12 100.20(13) . .
O25 Mo10 Mo12 47.98(10) . .
O2 Mo10 Mo12 48.66(9) . .
O38 Mo10 Mo12 135.41(11) 3_676 .
O12 Mo10 Mo12 133.95(9) . .
O13 Mo10 Mo12 87.13(8) 3_676 .
O35 Mo11 O36 105.16(16) . .
O35 Mo11 O11 101.47(16) . .
O36 Mo11 O11 94.92(14) . .
O35 Mo11 O49 96.35(17) . 3_566
O36 Mo11 O49 88.65(15) . 3_566
O11 Mo11 O49 160.18(14) . 3_566
O35 Mo11 O8 98.73(16) . .
O36 Mo11 O8 155.30(14) . .
O11 Mo11 O8 86.25(13) . .
O49 Mo11 O8 82.53(15) 3_566 .
O35 Mo11 O10 171.52(15) . 3_566
O36 Mo11 O10 83.00(13) . 3_566
O11 Mo11 O10 79.77(13) . 3_566
O49 Mo11 O10 81.34(13) 3_566 3_566
O8 Mo11 O10 72.91(12) . 3_566
O35 Mo11 Mo6 99.58(13) . .
O36 Mo11 Mo6 47.99(10) . .
O11 Mo11 Mo6 48.63(9) . .
O49 Mo11 Mo6 136.36(11) 3_566 .
O8 Mo11 Mo6 133.80(10) . .
O10 Mo11 Mo6 87.56(8) 3_566 .
O54 Mo12 O25 105.52(17) . .
O54 Mo12 O2 102.17(17) . .
O25 Mo12 O2 94.87(14) . .
O54 Mo12 O46 96.51(17) . 3_676
O25 Mo12 O46 87.20(15) . 3_676
O2 Mo12 O46 159.88(15) . 3_676
O54 Mo12 O17 96.61(16) . 3_676
O25 Mo12 O17 156.93(14) . 3_676
O2 Mo12 O17 86.60(13) . 3_676
O46 Mo12 O17 83.87(14) 3_676 3_676
O54 Mo12 O18 168.81(16) . 3_676
O25 Mo12 O18 84.21(13) . 3_676
O2 Mo12 O18 82.12(13) . 3_676
O46 Mo12 O18 78.18(13) 3_676 3_676
O17 Mo12 O18 73.16(12) 3_676 3_676
O54 Mo12 Mo10 100.21(14) . .
O25 Mo12 Mo10 47.96(10) . .
O2 Mo12 Mo10 48.67(9) . .
O46 Mo12 Mo10 134.85(11) 3_676 .
O17 Mo12 Mo10 134.52(9) 3_676 .
O18 Mo12 Mo10 90.40(8) 3_676 .
O1 Fe1 O1 180.00(14) 3_566 .
O1 Fe1 O11 83.25(12) 3_566 3_566
O1 Fe1 O11 96.75(12) . 3_566
O1 Fe1 O11 96.76(12) 3_566 .
O1 Fe1 O11 83.24(12) . .
O11 Fe1 O11 180.0 3_566 .
O1 Fe1 O3 85.29(12) 3_566 3_566
O1 Fe1 O3 94.71(12) . 3_566
O11 Fe1 O3 95.63(12) 3_566 3_566
O11 Fe1 O3 84.37(12) . 3_566
O1 Fe1 O3 94.72(12) 3_566 .
O1 Fe1 O3 85.29(12) . .
O11 Fe1 O3 84.37(12) 3_566 .
O11 Fe1 O3 95.63(12) . .
O3 Fe1 O3 180.0 3_566 .
O4 Fe2 O4 180.00(12) . 3_676
O4 Fe2 O2 82.69(12) . .
O4 Fe2 O2 97.31(12) 3_676 .
O4 Fe2 O2 97.31(12) . 3_676
O4 Fe2 O2 82.69(12) 3_676 3_676
O2 Fe2 O2 180.00(14) . 3_676
O4 Fe2 O6 94.95(12) . .
O4 Fe2 O6 85.05(12) 3_676 .
O2 Fe2 O6 85.41(12) . .
O2 Fe2 O6 94.59(12) 3_676 .
O4 Fe2 O6 85.05(12) . 3_676
O4 Fe2 O6 94.95(12) 3_676 3_676
O2 Fe2 O6 94.59(12) . 3_676
O2 Fe2 O6 85.41(12) 3_676 3_676
O6 Fe2 O6 180.0 . 3_676
O14 P1 O10 109.42(19) . .
O14 P1 O5 110.15(19) . .
O10 P1 O5 108.22(19) . .
O14 P1 O33 107.35(19) . .
O10 P1 O33 110.51(19) . .
O5 P1 O33 111.19(19) . .
O53 P2 O42 113.2(2) . .
O53 P2 O59 110.9(2) . .
O42 P2 O59 111.6(2) . .
O53 P2 O50 110.1(2) . .
O42 P2 O50 108.8(2) . .
O59 P2 O50 101.6(2) . .
O27 P3 O43 108.4(2) . .
O27 P3 O38 113.0(2) . .
O43 P3 O38 113.2(2) . .
O27 P3 O60 110.5(2) . .
O43 P3 O60 106.2(3) . .
O38 P3 O60 105.2(2) . .
O13 P4 O18 109.62(19) . .
O13 P4 O16 109.35(19) . .
O18 P4 O16 108.62(18) . .
O13 P4 O32 107.40(19) . .
O18 P4 O32 111.42(19) . .
O16 P4 O32 110.4(2) . .
O40 P5 O37 112.2(2) . .
O40 P5 O29 111.9(2) . .
O37 P5 O29 111.73(19) . .
O40 P5 O52 107.7(2) . .
O37 P5 O52 105.3(2) . .
O29 P5 O52 107.7(2) . .
O39 P6 O62 109.0(3) . .
O39 P6 O49 114.7(2) . .
O62 P6 O49 110.7(3) . .
O39 P6 O61 105.7(3) . .
O62 P6 O61 109.3(4) . .
O49 P6 O61 107.2(3) . .
O56 P7 O22 110.0(2) . .
O56 P7 O34 111.1(2) . .
O22 P7 O34 113.2(2) . .
O56 P7 O55 108.4(3) . .
O22 P7 O55 104.8(2) . .
O34 P7 O55 109.1(2) . .
O58 P8 O26 106.9(2) . .
O58 P8 O46 110.8(2) . .
O26 P8 O46 113.1(2) . .
O58 P8 O57 107.4(2) . .
O26 P8 O57 109.6(2) . .
O46 P8 O57 108.8(2) . .
Mo4 O1 Mo5 82.04(12) . .
Mo4 O1 Fe1 133.87(17) . .
Mo5 O1 Fe1 135.65(16) . .
Mo12 O2 Mo10 82.67(12) . .
Mo12 O2 Fe2 136.05(17) . .
Mo10 O2 Fe2 133.64(17) . .
Mo2 O3 Mo1 81.84(12) . .
Mo2 O3 Fe1 134.20(17) . .
Mo1 O3 Fe1 135.43(16) . .
Mo3 O4 Mo9 81.84(12) . .
Mo3 O4 Fe2 135.64(17) . .
Mo9 O4 Fe2 133.78(17) . .
P1 O5 Mo6 126.49(18) . 3_566
P1 O5 Mo2 124.11(19) . 3_566
Mo6 O5 Mo2 98.52(12) 3_566 3_566
Mo8 O6 Mo7 81.61(13) . .
Mo8 O6 Fe2 134.92(17) . .
Mo7 O6 Fe2 134.74(17) . .
Mo6 O7 Mo2 114.27(15) . .
Mo6 O7 H7C 109.3 . .
Mo2 O7 H7C 104.2 . .
Mo11 O8 Mo4 113.97(15) . 3_566
Mo11 O8 H8C 100.3 . .
Mo4 O8 H8C 115.4 3_566 .
Mo2 O9 Mo1 84.02(13) . .
P1 O10 Mo4 124.84(19) . .
P1 O10 Mo11 127.65(19) . 3_566
Mo4 O10 Mo11 99.38(12) . 3_566
Mo11 O11 Mo6 82.82(12) . .
Mo11 O11 Fe1 134.41(17) . .
Mo6 O11 Fe1 134.95(17) . .
Mo9 O12 Mo10 114.34(15) 3_676 .
Mo9 O12 H12C 110.1 3_676 .
Mo10 O12 H12C 109.3 . .
P4 O13 Mo9 125.77(19) . .
P4 O13 Mo10 127.37(19) . 3_676
Mo9 O13 Mo10 99.25(12) . 3_676
P1 O14 Mo1 126.50(19) . 3_566
P1 O14 Mo5 126.54(19) . .
Mo1 O14 Mo5 100.16(12) 3_566 .
P4 O16 Mo7 126.81(19) . .
P4 O16 Mo3 125.77(19) . .
Mo7 O16 Mo3 99.79(12) . .
Mo8 O17 Mo12 114.07(15) . 3_676
Mo8 O17 H17C 103.4 . .
Mo12 O17 H17C 108.2 3_676 .
P4 O18 Mo12 124.66(19) . 3_676
P4 O18 Mo8 125.97(19) . .
Mo12 O18 Mo8 99.10(12) 3_676 .
Mo4 O19 Mo5 84.47(14) . .
Mo3 O20 Mo9 83.91(13) . .
Mo8 O21 Mo7 83.55(13) . .
P7 O22 Mo3 135.7(2) . .
Mo3 O23 Mo7 113.36(16) . .
Mo3 O23 H23C 119(5) . .
Mo7 O23 H23C 102(4) . .
Mo5 O24 Mo1 113.32(15) 3_566 .
Mo5 O24 H24C 108.8 3_566 .
Mo1 O24 H24C 105.2 . .
Mo10 O25 Mo12 84.06(13) . .
P8 O26 Mo8 136.9(2) . .
P5 O29 Mo1 134.6(2) . .
P4 O32 H32 109.5 . .
P1 O33 H33 109.5 . .
P7 O34 Mo7 135.0(2) . .
Mo11 O36 Mo6 84.02(13) . .
P5 O37 Mo5 139.9(2) . 3_566
P3 O38 Mo10 137.5(2) . 3_676
P6 O39 Mo4 135.9(2) . .
P2 O42 Mo6 136.7(2) . .
P3 O43 Mo9 135.5(2) . .
P8 O46 Mo12 136.1(2) . 3_676
P6 O49 Mo11 135.6(2) . 3_566
P2 O50 H50 109.5 . .
P5 O52 H52 109.5 . .
P2 O53 Mo2 136.8(2) . .
P7 O55 H55A 118.0 . .
P8 O57 H57 109.5 . .
P8 O58 H58 132.1 . .
P2 O59 H59 127.5 . .
P3 O60 H60 109.5 . .
P6 O61 H61 109.5 . .
C2 C1 N1 119.6(10) . .
C2 C1 H1 120.2 . .
N1 C1 H1 120.2 . .
C1 C2 C3 122.0(10) . .
C1 C2 H2 119.0 . .
C3 C2 H2 119.0 . .
C2 C3 C4 116.0(9) . .
C2 C3 C6 120.2(9) . .
C4 C3 C6 123.7(8) . .
C5 C4 C3 119.7(9) . .
C5 C4 H4 120.1 . .
C3 C4 H4 120.1 . .
N1 C5 C4 122.3(10) . .
N1 C5 H5 118.9 . .
C4 C5 H5 118.9 . .
C3 C6 C7 112.8(7) . .
C3 C6 H6A 109.0 . .
C7 C6 H6A 109.0 . .
C3 C6 H6B 109.0 . .
C7 C6 H6B 109.0 . .
H6A C6 H6B 107.8 . .
C8 C7 C6 115.1(7) . .
C8 C7 H7A 108.5 . .
C6 C7 H7A 108.5 . .
C8 C7 H7B 108.5 . .
C6 C7 H7B 108.5 . .
H7A C7 H7B 107.5 . .
C11 C8 C7 112.7(7) . .
C11 C8 H8A 109.1 . .
C7 C8 H8A 109.1 . .
C11 C8 H8B 109.1 . .
C7 C8 H8B 109.1 . .
H8A C8 H8B 107.8 . .
N2 C9 C10 119.7(7) . .
N2 C9 H9 120.1 . .
C10 C9 H9 120.1 . .
C9 C10 C11 120.5(7) . .
C9 C10 H10 119.7 . .
C11 C10 H10 119.7 . .
C12 C11 C10 117.0(7) . .
C12 C11 C8 122.8(7) . .
C10 C11 C8 120.1(7) . .
C13 C12 C11 121.0(7) . .
C13 C12 H12 119.5 . .
C11 C12 H12 119.5 . .
N2 C13 C12 119.7(8) . .
N2 C13 H13 120.2 . .
C12 C13 H13 120.2 . .
N3 C14 C15 118.3(8) . .
N3 C14 H14 120.9 . .
C15 C14 H14 120.9 . .
C14 C15 C16 120.3(8) . .
C14 C15 H15 119.9 . .
C16 C15 H15 119.9 . .
C17 C16 C15 118.0(8) . .
C17 C16 C19 121.3(10) . .
C15 C16 C19 120.6(9) . .
C18 C17 C16 119.8(9) . .
C18 C17 H17 120.1 . .
C16 C17 H17 120.1 . .
N3 C18 C17 120.2(8) . .
N3 C18 H18 119.9 . .
C17 C18 H18 119.9 . .
C20 C19 C16 116.6(11) . .
C16 C19 C2A 109.3(17) . .
C20 C19 H19A 108.1 . .
C16 C19 H19A 108.1 . .
C20 C19 H19B 108.1 . .
C16 C19 H19B 108.1 . .
H19A C19 H19B 107.3 . .
C19 C20 C21 118.5(13) . .
C19 C20 H20A 107.7 . .
C21 C20 H20A 107.7 . .
C19 C20 H20B 107.7 . .
C21 C20 H20B 107.7 . .
H20A C20 H20B 107.1 . .
C20 C21 C24 113.8(11) . .
C20 C21 H21A 108.8 . .
C24 C21 H21A 108.8 . .
C20 C21 H21B 108.8 . .
C24 C21 H21B 108.8 . .
H21A C21 H21B 107.7 . .
C2B C2A C19 105(5) . .
C2B C2A H2A1 110.7 . .
C19 C2A H2A1 110.7 . .
C2B C2A H2A2 110.7 . .
C19 C2A H2A2 110.7 . .
H2A1 C2A H2A2 108.8 . .
C2A C2B C24 113(4) . .
C2A C2B H2B1 109.1 . .
C24 C2B H2B1 109.1 . .
C2A C2B H2B2 109.1 . .
C24 C2B H2B2 109.1 . .
H2B1 C2B H2B2 107.8 . .
C22 N4 C26 120.0 . .
C22 N4 H4A 120.0 . .
C26 N4 H4A 120.0 . .
N4 C22 C23 120.0 . .
N4 C22 H22 120.0 . .
C23 C22 H22 120.0 . .
C22 C23 C24 120.0 . .
C22 C23 H23 120.0 . .
C24 C23 H23 120.0 . .
C25 C24 C23 120.0 . .
C25 C24 C21 116.8(9) . .
C23 C24 C21 123.2(9) . .
C25 C24 C2B 59.9(14) . .
C23 C24 C2B 100(3) . .
C24 C25 C26 120.0 . .
C24 C25 H25 120.0 . .
C26 C25 H25 120.0 . .
C25 C26 N4 120.0 . .
C25 C26 H26 120.0 . .
N4 C26 H26 120.0 . .
N5 C27 C28 121.6(8) . .
N5 C27 H27 119.2 . .
C28 C27 H27 119.2 . .
C27 C28 C29 121.4(8) . .
C27 C28 H28 119.3 . .
C29 C28 H28 119.3 . .
C30 C29 C28 115.4(9) . .
C30 C29 C32 120.7(9) . .
C28 C29 C32 123.9(9) . .
C31 C30 C29 121.0(9) . .
C31 C30 H30 119.5 . .
C29 C30 H30 119.5 . .
N5 C31 C30 122.2(8) . .
N5 C31 H31 118.9 . .
C30 C31 H31 118.9 . .
C29 C32 C33 115.3(8) . .
C29 C32 H32A 108.5 . .
C33 C32 H32A 108.5 . .
C29 C32 H32B 108.5 . .
C33 C32 H32B 108.5 . .
H32A C32 H32B 107.5 . .
C34 C33 C32 113.5(9) . .
C34 C33 H33A 108.9 . .
C32 C33 H33A 108.9 . .
C34 C33 H33B 108.9 . .
C32 C33 H33B 108.9 . .
H33A C33 H33B 107.7 . .
C37 C34 C33 111.1(7) . .
C37 C34 H34A 109.4 . .
C33 C34 H34A 109.4 . .
C37 C34 H34B 109.4 . .
C33 C34 H34B 109.4 . .
H34A C34 H34B 108.0 . .
N6 C35 C36 119.2(9) . .
N6 C35 H35 120.4 . .
C36 C35 H35 120.4 . .
C37 C36 C35 122.4(9) . .
C37 C36 H36 118.8 . .
C35 C36 H36 118.8 . .
C36 C37 C38 116.1(10) . .
C36 C37 C34 122.6(8) . .
C38 C37 C34 121.2(9) . .
C39 C38 C37 120.5(10) . .
C39 C38 H38 119.7 . .
C37 C38 H38 119.7 . .
N6 C39 C38 121.1(10) . .
N6 C39 H39 119.5 . .
C38 C39 H39 119.5 . .
C5 N1 C1 120.3(9) . .
C5 N1 H1A 119.9 . .
C1 N1 H1A 119.9 . .
C13 N2 C9 122.1(8) . .
C13 N2 H2A 118.9 . .
C9 N2 H2A 118.9 . .
C18 N3 C14 123.4(7) . .
C18 N3 H3 118.3 . .
C14 N3 H3 118.3 . .
C27 N5 C31 118.2(9) . .
C27 N5 H5A 120.9 . .
C31 N5 H5A 120.9 . .
C39 N6 C35 120.4(10) . .
C39 N6 H6 119.8 . .
C35 N6 H6 119.8 . .

loop_
_geom_bond_atom_site_label_1
_geom_bond_atom_site_label_2
_geom_bond_distance
_geom_bond_site_symmetry_2
Mo1 O15 1.669(4) .
Mo1 O9 1.935(3) .
Mo1 O3 1.981(3) .
Mo1 O29 2.096(3) .
Mo1 O24 2.096(3) .
Mo1 O14 2.271(3) 3_566
Mo1 Mo2 2.5869(6) .
Mo2 O30 1.671(4) .
Mo2 O9 1.930(3) .
Mo2 O3 1.969(3) .
Mo2 O53 2.075(4) .
Mo2 O7 2.087(3) .
Mo2 O5 2.312(3) 3_566
Mo3 O48 1.673(4) .
Mo3 O20 1.934(3) .
Mo3 O4 1.978(3) .
Mo3 O22 2.046(4) .
Mo3 O23 2.079(4) .
Mo3 O16 2.288(3) .
Mo3 Mo9 2.5919(6) .
Mo4 O51 1.674(4) .
Mo4 O19 1.922(3) .
Mo4 O1 1.969(3) .
Mo4 O39 2.065(4) .
Mo4 O8 2.113(3) 3_566
Mo4 O10 2.277(3) .
Mo4 Mo5 2.5933(6) .
Mo5 O31 1.670(4) .
Mo5 O19 1.936(4) .
Mo5 O1 1.982(3) .
Mo5 O37 2.061(3) 3_566
Mo5 O24 2.086(3) 3_566
Mo5 O14 2.284(3) .
Mo6 O41 1.666(4) .
Mo6 O36 1.946(3) .
Mo6 O11 1.970(3) .
Mo6 O42 2.066(3) .
Mo6 O7 2.077(3) .
Mo6 O5 2.304(3) 3_566
Mo6 Mo11 2.6045(6) .
Mo7 O45 1.674(4) .
Mo7 O21 1.939(3) .
Mo7 O6 1.978(3) .
Mo7 O34 2.055(4) .
Mo7 O23 2.100(4) .
Mo7 O16 2.278(3) .
Mo7 Mo8 2.5813(6) .
Mo8 O44 1.675(3) .
Mo8 O21 1.936(3) .
Mo8 O6 1.972(3) .
Mo8 O26 2.044(4) .
Mo8 O17 2.089(3) .
Mo8 O18 2.307(3) .
Mo9 O47 1.672(4) .
Mo9 O20 1.943(3) .
Mo9 O4 1.979(3) .
Mo9 O43 2.033(3) .
Mo9 O12 2.091(3) 3_676
Mo9 O13 2.290(3) .
Mo10 O28 1.671(4) .
Mo10 O25 1.943(3) .
Mo10 O2 1.970(3) .
Mo10 O38 2.035(3) 3_676
Mo10 O12 2.091(3) .
Mo10 O13 2.322(3) 3_676
Mo10 Mo12 2.6026(6) .
Mo11 O35 1.671(4) .
Mo11 O36 1.946(3) .
Mo11 O11 1.968(3) .
Mo11 O49 2.056(4) 3_566
Mo11 O8 2.071(3) .
Mo11 O10 2.323(3) 3_566
Mo12 O54 1.674(4) .
Mo12 O25 1.944(3) .
Mo12 O2 1.970(3) .
Mo12 O46 2.073(4) 3_676
Mo12 O17 2.095(3) 3_676
Mo12 O18 2.306(3) 3_676
Fe1 O1 2.143(3) 3_566
Fe1 O1 2.143(3) .
Fe1 O11 2.154(3) 3_566
Fe1 O11 2.154(3) .
Fe1 O3 2.198(3) 3_566
Fe1 O3 2.198(3) .
Fe2 O4 2.128(3) .
Fe2 O4 2.128(3) 3_676
Fe2 O2 2.150(3) .
Fe2 O2 2.150(3) 3_676
Fe2 O6 2.234(3) .
Fe2 O6 2.234(3) 3_676
P1 O14 1.530(3) .
P1 O10 1.535(3) .
P1 O5 1.536(3) .
P1 O33 1.539(3) .
P2 O53 1.514(4) .
P2 O42 1.520(4) .
P2 O59 1.527(4) .
P2 O50 1.550(4) .
P3 O27 1.513(4) .
P3 O43 1.523(4) .
P3 O38 1.525(4) .
P3 O60 1.563(4) .
P4 O13 1.528(3) .
P4 O18 1.534(3) .
P4 O16 1.536(3) .
P4 O32 1.540(3) .
P5 O40 1.516(4) .
P5 O37 1.518(4) .
P5 O29 1.543(4) .
P5 O52 1.567(4) .
P6 O39 1.507(4) .
P6 O62 1.520(5) .
P6 O49 1.523(4) .
P6 O61 1.552(5) .
P7 O56 1.514(4) .
P7 O22 1.520(4) .
P7 O34 1.523(4) .
P7 O55 1.565(4) .
P8 O58 1.519(4) .
P8 O26 1.519(4) .
P8 O46 1.522(4) .
P8 O57 1.554(4) .
O5 Mo6 2.304(3) 3_566
O5 Mo2 2.311(3) 3_566
O7 H7C 0.8855 .
O8 Mo4 2.113(3) 3_566
O8 H8C 0.9577 .
O10 Mo11 2.323(3) 3_566
O12 Mo9 2.091(3) 3_676
O12 H12C 0.9074 .
O13 Mo10 2.322(3) 3_676
O14 Mo1 2.271(3) 3_566
O17 Mo12 2.095(3) 3_676
O17 H17C 0.8987 .
O18 Mo12 2.306(3) 3_676
O23 H23C 0.67(5) .
O24 Mo5 2.086(3) 3_566
O24 H24C 0.8653 .
O32 H32 0.8200 .
O33 H33 0.8200 .
O37 Mo5 2.061(3) 3_566
O38 Mo10 2.035(3) 3_676
O46 Mo12 2.073(4) 3_676
O49 Mo11 2.056(4) 3_566
O50 H50 0.8200 .
O52 H52 0.8200 .
O55 H55A 1.0293 .
O57 H57 0.8200 .
O58 H58 1.0448 .
O59 H59 0.9714 .
O60 H60 0.8200 .
O61 H61 0.8200 .
C1 C2 1.344(12) .
C1 N1 1.382(12) .
C1 H1 0.9300 .
C2 C3 1.380(11) .
C2 H2 0.9300 .
C3 C4 1.415(12) .
C3 C6 1.463(12) .
C4 C5 1.364(12) .
C4 H4 0.9300 .
C5 N1 1.292(12) .
C5 H5 0.9300 .
C6 C7 1.517(10) .
C6 H6A 0.9700 .
C6 H6B 0.9700 .
C7 C8 1.510(11) .
C7 H7A 0.9700 .
C7 H7B 0.9700 .
C8 C11 1.505(10) .
C8 H8A 0.9700 .
C8 H8B 0.9700 .
C9 N2 1.341(10) .
C9 C10 1.358(11) .
C9 H9 0.9300 .
C10 C11 1.400(10) .
C10 H10 0.9300 .
C11 C12 1.395(10) .
C12 C13 1.354(11) .
C12 H12 0.9300 .
C13 N2 1.339(10) .
C13 H13 0.9300 .
C14 N3 1.314(11) .
C14 C15 1.374(11) .
C14 H14 0.9300 .
C15 C16 1.379(13) .
C15 H15 0.9300 .
C16 C17 1.366(11) .
C16 C19 1.538(12) .
C17 C18 1.355(11) .
C17 H17 0.9300 .
C18 N3 1.307(11) .
C18 H18 0.9300 .
C19 C20 1.333(16) .
C19 C2A 1.92(9) .
C19 H19A 0.9700 .
C19 H19B 0.9700 .
C20 C21 1.476(16) .
C20 H20A 0.9700 .
C20 H20B 0.9700 .
C21 C24 1.488(13) .
C21 H21A 0.9700 .
C21 H21B 0.9700 .
C2A C2B 1.58(6) .
C2A H2A1 0.9700 .
C2A H2A2 0.9700 .
C2B C24 1.58(5) .
C2B H2B1 0.9700 .
C2B H2B2 0.9700 .
N4 C22 1.3900 .
N4 C26 1.3900 .
N4 H4A 0.8600 .
C22 C23 1.3900 .
C22 H22 0.9300 .
C23 C24 1.3900 .
C23 H23 0.9300 .
C24 C25 1.3900 .
C25 C26 1.3900 .
C25 H25 0.9300 .
C26 H26 0.9300 .
C27 N5 1.317(11) .
C27 C28 1.361(13) .
C27 H27 0.9300 .
C28 C29 1.378(12) .
C28 H28 0.9300 .
C29 C30 1.375(12) .
C29 C32 1.504(13) .
C30 C31 1.347(13) .
C30 H30 0.9300 .
C31 N5 1.337(11) .
C31 H31 0.9300 .
C32 C33 1.523(14) .
C32 H32A 0.9700 .
C32 H32B 0.9700 .
C33 C34 1.508(13) .
C33 H33A 0.9700 .
C33 H33B 0.9700 .
C34 C37 1.456(13) .
C34 H34A 0.9700 .
C34 H34B 0.9700 .
C35 N6 1.332(12) .
C35 C36 1.360(14) .
C35 H35 0.9300 .
C36 C37 1.353(12) .
C36 H36 0.9300 .
C37 C38 1.389(12) .
C38 C39 1.342(15) .
C38 H38 0.9300 .
C39 N6 1.332(12) .
C39 H39 0.9300 .
N1 H1A 0.8600 .
N2 H2A 0.8600 .
N3 H3 0.8600 .
N5 H5A 0.8600 .
N6 H6 0.8600 .
